data_7121172
loop_
_publ_author_name
'Frogley, Benjamin J.'
'Hill, Anthony F.'

_publ_section_title
;
 A complete set of pnictocarbynes: [M([triple bond, length as
 m-dash]CAPh<sub>2</sub>)(CO)<sub>2</sub>(Tp*)] (M = Mo, W; A = N, P, As,
 Sb, Bi; Tp* = hydrotris(dimethylpyrazolyl)-borate).
;
_journal_issue 17
_journal_name_full 'Chemical communications (Cambridge, England)'
_journal_page_first 2126
_journal_page_last 2129
_journal_paper_doi 10.1039/c8cc00143j
_journal_volume 54
_journal_year 2018
_chemical_formula_sum 'C30 H32 B Mo N7 O2'
_chemical_formula_weight 629.37
_space_group_crystal_system triclinic
_space_group_IT_number 2
_space_group_name_Hall '-P 1'
_space_group_name_H-M_alt 'P -1'
_symmetry_space_group_name_Hall '-P 1'
_symmetry_space_group_name_H-M 'P -1'
_atom_sites_solution_hydrogens mixed
_audit_creation_method SHELXL-2016/6
_audit_update_record
;
2017-11-29 deposited with the CCDC.
2018-01-22 downloaded from the CCDC.
;
_cell_angle_alpha 77.570(2)
_cell_angle_beta 87.661(2)
_cell_angle_gamma 80.033(2)
_cell_formula_units_Z 2
_cell_length_a 8.01890(10)
_cell_length_b 10.2181(2)
_cell_length_c 18.5046(4)
_cell_measurement_reflns_used 18123
_cell_measurement_temperature 150.0(1)
_cell_measurement_theta_max 73.6860
_cell_measurement_theta_min 4.4750
_cell_volume 1458.33(5)
_computing_cell_refinement 'CrysAlisPro 1.171.38.46 (Rigaku OD, 2015)'
_computing_data_collection 'CrysAlisPro 1.171.38.46 (Rigaku OD, 2015)'
_computing_data_reduction 'CrysAlisPro 1.171.38.46 (Rigaku OD, 2015)'
_computing_structure_refinement 'SHELXL-2016/6 (Sheldrick, 2016)'
_diffrn_ambient_temperature 150.0(1)
_diffrn_detector_area_resol_mean 8.1297
_diffrn_measured_fraction_theta_full 1.000
_diffrn_measured_fraction_theta_max 0.998
_diffrn_measurement_device_type 'SuperNova, Dual, Cu at zero, EosS2'
_diffrn_measurement_method '\w scans'
_diffrn_radiation_type CuK\a
_diffrn_radiation_wavelength 1.54184
_diffrn_reflns_av_R_equivalents 0.0359
_diffrn_reflns_av_unetI/netI 0.0248
_diffrn_reflns_Laue_measured_fraction_full 1.000
_diffrn_reflns_Laue_measured_fraction_max 0.998
_diffrn_reflns_limit_h_max 9
_diffrn_reflns_limit_h_min -8
_diffrn_reflns_limit_k_max 12
_diffrn_reflns_limit_k_min -12
_diffrn_reflns_limit_l_max 22
_diffrn_reflns_limit_l_min -23
_diffrn_reflns_number 29604
_diffrn_reflns_point_group_measured_fraction_full 1.000
_diffrn_reflns_point_group_measured_fraction_max 0.998
_diffrn_reflns_theta_full 67.684
_diffrn_reflns_theta_max 73.817
_diffrn_reflns_theta_min 2.445
_diffrn_source 'micro-focus sealed X-ray tube'
_exptl_absorpt_coefficient_mu 4.002
_exptl_absorpt_correction_T_max 0.933
_exptl_absorpt_correction_T_min 0.596
_exptl_absorpt_correction_type gaussian
_exptl_absorpt_process_details
;
CrysAlisPro 1.171.38.46 (Rigaku Oxford Diffraction, 2015)
Numerical absorption correction based on gaussian integration over
                        a multifaceted crystal model
Empirical absorption correction using spherical harmonics,
 implemented in SCALE3 ABSPACK scaling algorithm.
;
_exptl_crystal_colour yellow
_exptl_crystal_density_diffrn 1.433
_exptl_crystal_description needle
_exptl_crystal_F_000 648
_exptl_crystal_size_max 0.456
_exptl_crystal_size_mid 0.047
_exptl_crystal_size_min 0.045
_refine_diff_density_max 0.713
_refine_diff_density_min -0.611
_refine_diff_density_rms 0.055
_refine_ls_extinction_method none
_refine_ls_goodness_of_fit_ref 1.065
_refine_ls_hydrogen_treatment constr
_refine_ls_matrix_type full
_refine_ls_number_parameters 376
_refine_ls_number_reflns 5895
_refine_ls_number_restraints 0
_refine_ls_restrained_S_all 1.065
_refine_ls_R_factor_all 0.0259
_refine_ls_R_factor_gt 0.0246
_refine_ls_shift/su_max 0.001
_refine_ls_shift/su_mean 0.000
_refine_ls_structure_factor_coef Fsqd
_refine_ls_weighting_details 'w=1/[\s^2^(Fo^2^)+(0.0277P)^2^+0.9136P] where P=(Fo^2^+2Fc^2^)/3'
_refine_ls_weighting_scheme calc
_refine_ls_wR_factor_gt 0.0626
_refine_ls_wR_factor_ref 0.0634
_reflns_Friedel_coverage 0.000
_reflns_number_gt 5651
_reflns_number_total 5895
_reflns_threshold_expression 'I > 2\s(I)'
_cod_data_source_file c8cc00143j2.cif
_cod_data_source_block Compound_2a
_cod_depositor_comments 'Adding full bibliography for 7121172--7121177.cif.'
_cod_database_code 7121172
_shelx_shelxl_version_number 2016/6
_shelx_space_group_comment
;
The symmetry employed for this shelxl refinement is uniquely defined
by the following loop, which should always be used as a source of
symmetry information in preference to the above space-group names.
They are only intended as comments.
;

loop_
_space_group_symop_operation_xyz
'x, y, z'
'-x, -y, -z'

loop_
_atom_site_label
_atom_site_type_symbol
_atom_site_fract_x
_atom_site_fract_y
_atom_site_fract_z
_atom_site_U_iso_or_equiv
_atom_site_adp_type
_atom_site_occupancy
_atom_site_site_symmetry_order
_atom_site_calc_flag
_atom_site_refinement_flags_posn
_atom_site_refinement_flags_adp
Mo Mo 0.01641(2) 0.53814(2) 0.27409(2) 0.02017(5) Uani 1 1 d . .
O1 O 0.3401(2) 0.34477(17) 0.23635(11) 0.0461(4) Uani 1 1 d . .
O2 O -0.1227(3) 0.27324(17) 0.34995(9) 0.0489(4) Uani 1 1 d . .
N1 N 0.1292(2) 0.56697(17) 0.38122(9) 0.0275(3) Uani 1 1 d . .
N2 N 0.1187(2) 0.69645(18) 0.39273(9) 0.0275(3) Uani 1 1 d . .
N3 N 0.1208(2) 0.72630(16) 0.22534(8) 0.0225(3) Uani 1 1 d . .
N4 N 0.1071(2) 0.83112(16) 0.26239(9) 0.0238(3) Uani 1 1 d . .
N5 N -0.1953(2) 0.68678(16) 0.30654(9) 0.0233(3) Uani 1 1 d . .
N6 N -0.1632(2) 0.79585(16) 0.33311(9) 0.0252(3) Uani 1 1 d . .
N7 N -0.1496(2) 0.48042(16) 0.13393(9) 0.0235(3) Uani 1 1 d . .
C1 C -0.0785(2) 0.50918(18) 0.19206(10) 0.0223(3) Uani 1 1 d . .
C2 C 0.2229(3) 0.4167(2) 0.25038(12) 0.0293(4) Uani 1 1 d . .
C3 C -0.0736(3) 0.3720(2) 0.32573(11) 0.0305(4) Uani 1 1 d . .
C4 C -0.1608(2) 0.34005(18) 0.13495(10) 0.0232(4) Uani 1 1 d . .
C5 C -0.2715(3) 0.2764(2) 0.18381(11) 0.0293(4) Uani 1 1 d . .
H5 H -0.338856 0.323383 0.215218 0.035 Uiso 1 1 calc R U
C6 C -0.2808(3) 0.1410(2) 0.18541(13) 0.0376(5) Uani 1 1 d . .
H6 H -0.354382 0.096917 0.218247 0.045 Uiso 1 1 calc R U
C7 C -0.1817(3) 0.0724(2) 0.13861(14) 0.0421(6) Uani 1 1 d . .
H7 H -0.187642 -0.018241 0.140219 0.051 Uiso 1 1 calc R U
C8 C -0.0728(3) 0.1375(2) 0.08902(13) 0.0399(5) Uani 1 1 d . .
H8 H -0.007985 0.090894 0.056735 0.048 Uiso 1 1 calc R U
C9 C -0.0601(3) 0.2718(2) 0.08733(11) 0.0302(4) Uani 1 1 d . .
H9 H 0.014506 0.315309 0.054850 0.036 Uiso 1 1 calc R U
C10 C -0.2317(2) 0.58727(19) 0.07718(10) 0.0236(4) Uani 1 1 d . .
C11 C -0.3048(2) 0.5580(2) 0.01680(11) 0.0265(4) Uani 1 1 d . .
H11 H -0.299681 0.468252 0.012806 0.032 Uiso 1 1 calc R U
C12 C -0.3854(3) 0.6635(2) -0.03755(11) 0.0304(4) Uani 1 1 d . .
H12 H -0.433552 0.643652 -0.077941 0.036 Uiso 1 1 calc R U
C13 C -0.3948(3) 0.7970(2) -0.03226(12) 0.0324(4) Uani 1 1 d . .
H13 H -0.449474 0.866970 -0.068660 0.039 Uiso 1 1 calc R U
C14 C -0.3218(3) 0.8262(2) 0.02804(12) 0.0341(4) Uani 1 1 d . .
H14 H -0.327869 0.916182 0.031806 0.041 Uiso 1 1 calc R U
C15 C -0.2397(3) 0.7224(2) 0.08278(11) 0.0304(4) Uani 1 1 d . .
H15 H -0.190636 0.742750 0.122789 0.037 Uiso 1 1 calc R U
C16 C 0.2517(4) 0.3332(3) 0.44625(15) 0.0502(6) Uani 1 1 d . .
H16A H 0.299142 0.311525 0.400950 0.075 Uiso 1 1 calc R U
H16B H 0.148195 0.297504 0.457073 0.075 Uiso 1 1 calc R U
H16C H 0.330507 0.293773 0.485841 0.075 Uiso 1 1 calc R U
C17 C 0.2161(3) 0.4841(2) 0.43827(12) 0.0350(5) Uani 1 1 d . .
C18 C 0.2629(3) 0.5598(3) 0.48615(12) 0.0403(5) Uani 1 1 d . .
H18 H 0.324323 0.526478 0.529719 0.048 Uiso 1 1 calc R U
C19 C 0.2003(3) 0.6928(2) 0.45618(11) 0.0338(5) Uani 1 1 d . .
C20 C 0.2139(3) 0.8195(3) 0.48298(13) 0.0444(6) Uani 1 1 d . .
H20A H 0.104295 0.858882 0.498275 0.067 Uiso 1 1 calc R U
H20B H 0.255855 0.883504 0.443668 0.067 Uiso 1 1 calc R U
H20C H 0.290394 0.796835 0.524102 0.067 Uiso 1 1 calc R U
C21 C 0.2524(3) 0.6735(2) 0.10867(11) 0.0338(4) Uani 1 1 d . .
H21A H 0.153195 0.639498 0.098831 0.051 Uiso 1 1 calc R U
H21B H 0.339788 0.598540 0.128019 0.051 Uiso 1 1 calc R U
H21C H 0.291190 0.725763 0.063619 0.051 Uiso 1 1 calc R U
C22 C 0.2108(2) 0.7612(2) 0.16381(10) 0.0263(4) Uani 1 1 d . .
C23 C 0.2570(3) 0.8873(2) 0.16160(11) 0.0308(4) Uani 1 1 d . .
H23 H 0.320727 0.934137 0.125027 0.037 Uiso 1 1 calc R U
C24 C 0.1899(2) 0.9290(2) 0.22419(11) 0.0277(4) Uani 1 1 d . .
C25 C 0.1964(3) 1.0586(2) 0.24803(13) 0.0358(5) Uani 1 1 d . .
H25A H 0.250206 1.038685 0.295462 0.054 Uiso 1 1 calc R U
H25B H 0.083378 1.106711 0.251519 0.054 Uiso 1 1 calc R U
H25C H 0.259751 1.113778 0.212449 0.054 Uiso 1 1 calc R U
C26 C -0.4476(3) 0.5881(2) 0.28600(13) 0.0356(5) Uani 1 1 d . .
H26A H -0.408410 0.499667 0.315823 0.053 Uiso 1 1 calc R U
H26B H -0.420798 0.587706 0.235007 0.053 Uiso 1 1 calc R U
H26C H -0.567930 0.611188 0.291651 0.053 Uiso 1 1 calc R U
C27 C -0.3629(2) 0.6907(2) 0.31017(11) 0.0271(4) Uani 1 1 d . .
C28 C -0.4391(3) 0.8016(2) 0.33934(12) 0.0315(4) Uani 1 1 d . .
H28 H -0.554185 0.827475 0.347413 0.038 Uiso 1 1 calc R U
C29 C -0.3099(3) 0.8653(2) 0.35381(11) 0.0293(4) Uani 1 1 d . .
C30 C -0.3189(3) 0.9869(2) 0.38746(14) 0.0401(5) Uani 1 1 d . .
H30A H -0.264950 0.960094 0.434960 0.060 Uiso 1 1 calc R U
H30B H -0.435342 1.025647 0.393267 0.060 Uiso 1 1 calc R U
H30C H -0.262356 1.053145 0.355744 0.060 Uiso 1 1 calc R U
B B 0.0203(3) 0.8193(2) 0.33883(12) 0.0265(4) Uani 1 1 d . .
H98 H 0.028112 0.926477 0.360600 0.032 Uiso 1 1 d R U

loop_
_atom_site_aniso_label
_atom_site_aniso_U_11
_atom_site_aniso_U_22
_atom_site_aniso_U_33
_atom_site_aniso_U_23
_atom_site_aniso_U_13
_atom_site_aniso_U_12
Mo 0.02131(8) 0.01959(8) 0.02103(8) -0.00450(5) -0.00201(5) -0.00659(5)
O1 0.0294(8) 0.0357(9) 0.0767(12) -0.0225(8) 0.0043(8) -0.0025(7)
O2 0.0744(13) 0.0380(9) 0.0389(9) 0.0004(7) 0.0017(8) -0.0334(9)
N1 0.0287(8) 0.0302(9) 0.0245(8) -0.0036(6) -0.0046(6) -0.0093(7)
N2 0.0296(8) 0.0346(9) 0.0227(8) -0.0100(7) -0.0010(6) -0.0123(7)
N3 0.0251(8) 0.0219(7) 0.0228(7) -0.0062(6) -0.0003(6) -0.0084(6)
N4 0.0266(8) 0.0205(7) 0.0271(8) -0.0071(6) -0.0011(6) -0.0089(6)
N5 0.0231(8) 0.0237(8) 0.0262(8) -0.0100(6) -0.0004(6) -0.0060(6)
N6 0.0275(8) 0.0247(8) 0.0268(8) -0.0101(6) 0.0018(6) -0.0084(6)
N7 0.0283(8) 0.0204(8) 0.0238(7) -0.0061(6) -0.0030(6) -0.0071(6)
C1 0.0225(8) 0.0204(8) 0.0248(9) -0.0042(7) 0.0012(7) -0.0066(7)
C2 0.0279(10) 0.0244(9) 0.0384(11) -0.0091(8) -0.0013(8) -0.0088(8)
C3 0.0367(11) 0.0311(11) 0.0259(9) -0.0063(8) -0.0023(8) -0.0111(8)
C4 0.0263(9) 0.0199(9) 0.0243(8) -0.0044(7) -0.0062(7) -0.0054(7)
C5 0.0298(10) 0.0296(10) 0.0301(10) -0.0056(8) -0.0028(8) -0.0098(8)
C6 0.0434(12) 0.0309(11) 0.0392(11) 0.0034(9) -0.0113(9) -0.0187(9)
C7 0.0565(14) 0.0207(10) 0.0513(13) -0.0060(9) -0.0255(11) -0.0084(9)
C8 0.0469(13) 0.0302(11) 0.0449(12) -0.0182(10) -0.0098(10) 0.0027(9)
C9 0.0308(10) 0.0293(10) 0.0318(10) -0.0090(8) -0.0027(8) -0.0048(8)
C10 0.0241(9) 0.0234(9) 0.0237(9) -0.0039(7) 0.0006(7) -0.0064(7)
C11 0.0292(9) 0.0256(9) 0.0269(9) -0.0066(7) -0.0015(7) -0.0086(7)
C12 0.0308(10) 0.0361(11) 0.0255(9) -0.0036(8) -0.0039(8) -0.0118(8)
C13 0.0314(10) 0.0309(11) 0.0308(10) 0.0025(8) -0.0040(8) -0.0049(8)
C14 0.0420(12) 0.0230(10) 0.0368(11) -0.0047(8) -0.0042(9) -0.0050(8)
C15 0.0383(11) 0.0245(10) 0.0304(10) -0.0080(8) -0.0061(8) -0.0062(8)
C16 0.0592(16) 0.0383(13) 0.0478(14) 0.0035(11) -0.0208(12) -0.0049(11)
C17 0.0336(11) 0.0407(12) 0.0290(10) -0.0003(9) -0.0066(8) -0.0094(9)
C18 0.0403(12) 0.0544(14) 0.0273(10) -0.0046(10) -0.0095(9) -0.0136(10)
C19 0.0333(11) 0.0496(13) 0.0236(9) -0.0107(9) -0.0006(8) -0.0167(9)
C20 0.0531(14) 0.0599(16) 0.0306(11) -0.0202(11) -0.0007(10) -0.0246(12)
C21 0.0388(11) 0.0378(11) 0.0279(10) -0.0106(8) 0.0088(8) -0.0129(9)
C22 0.0264(9) 0.0274(10) 0.0247(9) -0.0027(7) 0.0007(7) -0.0071(7)
C23 0.0327(10) 0.0286(10) 0.0307(10) -0.0007(8) 0.0046(8) -0.0122(8)
C24 0.0277(9) 0.0235(9) 0.0322(10) -0.0028(7) -0.0026(8) -0.0086(7)
C25 0.0408(12) 0.0239(10) 0.0457(12) -0.0083(9) -0.0005(9) -0.0122(9)
C26 0.0243(10) 0.0413(12) 0.0456(12) -0.0158(10) -0.0017(9) -0.0086(9)
C27 0.0245(9) 0.0293(10) 0.0280(9) -0.0062(8) -0.0011(7) -0.0059(7)
C28 0.0248(9) 0.0333(11) 0.0369(11) -0.0099(8) 0.0029(8) -0.0035(8)
C29 0.0307(10) 0.0272(10) 0.0305(10) -0.0081(8) 0.0033(8) -0.0047(8)
C30 0.0420(12) 0.0333(12) 0.0496(13) -0.0198(10) 0.0076(10) -0.0066(9)
B 0.0265(11) 0.0280(11) 0.0294(11) -0.0118(9) 0.0023(8) -0.0097(8)

loop_
_atom_type_symbol
_atom_type_description
_atom_type_scat_dispersion_real
_atom_type_scat_dispersion_imag
_atom_type_scat_source
C C 0.0181 0.0091 'International Tables Vol C Tables 4.2.6.8 and 6.1.1.4'
H H 0.0000 0.0000 'International Tables Vol C Tables 4.2.6.8 and 6.1.1.4'
B B 0.0090 0.0039 'International Tables Vol C Tables 4.2.6.8 and 6.1.1.4'
Mo Mo -0.0483 2.7339 'International Tables Vol C Tables 4.2.6.8 and 6.1.1.4'
N N 0.0311 0.0180 'International Tables Vol C Tables 4.2.6.8 and 6.1.1.4'
O O 0.0492 0.0322 'International Tables Vol C Tables 4.2.6.8 and 6.1.1.4'

loop_
_geom_angle_atom_site_label_1
_geom_angle_atom_site_label_2
_geom_angle_atom_site_label_3
_geom_angle
C1 Mo C2 86.90(8)
C1 Mo C3 84.16(8)
C2 Mo C3 87.95(8)
C1 Mo N3 100.30(7)
C2 Mo N3 93.21(7)
C3 Mo N3 175.44(7)
C1 Mo N5 98.91(7)
C2 Mo N5 173.28(7)
C3 Mo N5 95.95(7)
N3 Mo N5 82.48(6)
C1 Mo N1 177.20(7)
C2 Mo N1 93.58(7)
C3 Mo N1 93.10(7)
N3 Mo N1 82.43(6)
N5 Mo N1 80.78(6)
C17 N1 N2 106.42(17)
C17 N1 Mo 134.87(15)
N2 N1 Mo 118.62(12)
C19 N2 N1 109.77(17)
C19 N2 B 129.32(18)
N1 N2 B 120.89(15)
C22 N3 N4 106.87(15)
C22 N3 Mo 132.23(13)
N4 N3 Mo 120.78(11)
C24 N4 N3 109.57(15)
C24 N4 B 129.88(16)
N3 N4 B 120.34(15)
C27 N5 N6 106.79(15)
C27 N5 Mo 132.34(13)
N6 N5 Mo 120.75(12)
C29 N6 N5 109.76(16)
C29 N6 B 129.82(17)
N5 N6 B 120.36(15)
C1 N7 C10 120.51(15)
C1 N7 C4 118.57(15)
C10 N7 C4 120.43(15)
N7 C1 Mo 176.57(15)
O1 C2 Mo 178.53(18)
O2 C3 Mo 174.34(18)
C5 C4 C9 121.21(18)
C5 C4 N7 119.12(17)
C9 C4 N7 119.67(17)
C4 C5 C6 119.1(2)
C4 C5 H5 120.4
C6 C5 H5 120.4
C7 C6 C5 120.1(2)
C7 C6 H6 119.9
C5 C6 H6 119.9
C6 C7 C8 120.4(2)
C6 C7 H7 119.8
C8 C7 H7 119.8
C7 C8 C9 120.3(2)
C7 C8 H8 119.9
C9 C8 H8 119.9
C8 C9 C4 118.8(2)
C8 C9 H9 120.6
C4 C9 H9 120.6
C11 C10 C15 119.76(18)
C11 C10 N7 120.72(17)
C15 C10 N7 119.52(17)
C12 C11 C10 119.83(18)
C12 C11 H11 120.1
C10 C11 H11 120.1
C13 C12 C11 120.81(18)
C13 C12 H12 119.6
C11 C12 H12 119.6
C12 C13 C14 119.34(19)
C12 C13 H13 120.3
C14 C13 H13 120.3
C13 C14 C15 120.81(19)
C13 C14 H14 119.6
C15 C14 H14 119.6
C14 C15 C10 119.45(18)
C14 C15 H15 120.3
C10 C15 H15 120.3
C17 C16 H16A 109.5
C17 C16 H16B 109.5
H16A C16 H16B 109.5
C17 C16 H16C 109.5
H16A C16 H16C 109.5
H16B C16 H16C 109.5
N1 C17 C18 109.9(2)
N1 C17 C16 122.5(2)
C18 C17 C16 127.7(2)
C19 C18 C17 106.24(19)
C19 C18 H18 126.9
C17 C18 H18 126.9
N2 C19 C18 107.67(19)
N2 C19 C20 122.4(2)
C18 C19 C20 129.9(2)
C19 C20 H20A 109.5
C19 C20 H20B 109.5
H20A C20 H20B 109.5
C19 C20 H20C 109.5
H20A C20 H20C 109.5
H20B C20 H20C 109.5
C22 C21 H21A 109.5
C22 C21 H21B 109.5
H21A C21 H21B 109.5
C22 C21 H21C 109.5
H21A C21 H21C 109.5
H21B C21 H21C 109.5
N3 C22 C23 109.44(17)
N3 C22 C21 123.02(18)
C23 C22 C21 127.53(18)
C24 C23 C22 106.51(17)
C24 C23 H23 126.7
C22 C23 H23 126.7
N4 C24 C23 107.62(17)
N4 C24 C25 123.44(19)
C23 C24 C25 128.91(19)
C24 C25 H25A 109.5
C24 C25 H25B 109.5
H25A C25 H25B 109.5
C24 C25 H25C 109.5
H25A C25 H25C 109.5
H25B C25 H25C 109.5
C27 C26 H26A 109.5
C27 C26 H26B 109.5
H26A C26 H26B 109.5
C27 C26 H26C 109.5
H26A C26 H26C 109.5
H26B C26 H26C 109.5
N5 C27 C28 109.57(17)
N5 C27 C26 122.86(18)
C28 C27 C26 127.56(19)
C29 C28 C27 106.31(18)
C29 C28 H28 126.8
C27 C28 H28 126.8
N6 C29 C28 107.56(18)
N6 C29 C30 123.36(19)
C28 C29 C30 129.1(2)
C29 C30 H30A 109.5
C29 C30 H30B 109.5
H30A C30 H30B 109.5
C29 C30 H30C 109.5
H30A C30 H30C 109.5
H30B C30 H30C 109.5
N4 B N2 108.61(16)
N4 B N6 109.93(16)
N2 B N6 108.78(16)
N4 B H98 107.3
N2 B H98 109.5
N6 B H98 112.7

loop_
_geom_bond_atom_site_label_1
_geom_bond_atom_site_label_2
_geom_bond_distance
Mo C1 1.8267(18)
Mo C2 1.985(2)
Mo C3 1.996(2)
Mo N3 2.2271(15)
Mo N5 2.2282(16)
Mo N1 2.3077(16)
O1 C2 1.146(3)
O2 C3 1.142(3)
N1 C17 1.337(3)
N1 N2 1.373(2)
N2 C19 1.358(3)
N2 B 1.541(3)
N3 C22 1.339(2)
N3 N4 1.378(2)
N4 C24 1.352(2)
N4 B 1.541(3)
N5 C27 1.337(2)
N5 N6 1.377(2)
N6 C29 1.351(3)
N6 B 1.542(3)
N7 C1 1.346(2)
N7 C10 1.429(2)
N7 C4 1.449(2)
C4 C5 1.382(3)
C4 C9 1.388(3)
C5 C6 1.392(3)
C5 H5 0.9300
C6 C7 1.373(4)
C6 H6 0.9300
C7 C8 1.385(4)
C7 H7 0.9300
C8 C9 1.387(3)
C8 H8 0.9300
C9 H9 0.9300
C10 C11 1.392(3)
C10 C15 1.397(3)
C11 C12 1.392(3)
C11 H11 0.9300
C12 C13 1.377(3)
C12 H12 0.9300
C13 C14 1.391(3)
C13 H13 0.9300
C14 C15 1.391(3)
C14 H14 0.9300
C15 H15 0.9300
C16 C17 1.494(3)
C16 H16A 0.9600
C16 H16B 0.9600
C16 H16C 0.9600
C17 C18 1.396(3)
C18 C19 1.367(3)
C18 H18 0.9300
C19 C20 1.504(3)
C20 H20A 0.9600
C20 H20B 0.9600
C20 H20C 0.9600
C21 C22 1.490(3)
C21 H21A 0.9600
C21 H21B 0.9600
C21 H21C 0.9600
C22 C23 1.393(3)
C23 C24 1.376(3)
C23 H23 0.9300
C24 C25 1.493(3)
C25 H25A 0.9600
C25 H25B 0.9600
C25 H25C 0.9600
C26 C27 1.494(3)
C26 H26A 0.9600
C26 H26B 0.9600
C26 H26C 0.9600
C27 C28 1.395(3)
C28 C29 1.378(3)
C28 H28 0.9300
C29 C30 1.495(3)
C30 H30A 0.9600
C30 H30B 0.9600
C30 H30C 0.9600
B H98 1.2577

loop_
_geom_torsion_atom_site_label_1
_geom_torsion_atom_site_label_2
_geom_torsion_atom_site_label_3
_geom_torsion_atom_site_label_4
_geom_torsion
C17 N1 N2 C19 0.6(2)
Mo N1 N2 C19 -176.48(13)
C17 N1 N2 B -177.66(17)
Mo N1 N2 B 5.2(2)
C22 N3 N4 C24 -0.7(2)
Mo N3 N4 C24 175.76(12)
C22 N3 N4 B -175.89(17)
Mo N3 N4 B 0.6(2)
C27 N5 N6 C29 0.8(2)
Mo N5 N6 C29 -175.67(13)
C27 N5 N6 B 178.15(17)
Mo N5 N6 B 1.7(2)
C1 N7 C4 C5 70.0(2)
C10 N7 C4 C5 -102.0(2)
C1 N7 C4 C9 -109.7(2)
C10 N7 C4 C9 78.3(2)
C9 C4 C5 C6 0.5(3)
N7 C4 C5 C6 -179.26(17)
C4 C5 C6 C7 -0.4(3)
C5 C6 C7 C8 -0.6(3)
C6 C7 C8 C9 1.5(3)
C7 C8 C9 C4 -1.3(3)
C5 C4 C9 C8 0.4(3)
N7 C4 C9 C8 -179.89(18)
C1 N7 C10 C11 179.72(17)
C4 N7 C10 C11 -8.4(3)
C1 N7 C10 C15 -0.8(3)
C4 N7 C10 C15 171.05(18)
C15 C10 C11 C12 0.0(3)
N7 C10 C11 C12 179.44(17)
C10 C11 C12 C13 -0.3(3)
C11 C12 C13 C14 0.4(3)
C12 C13 C14 C15 0.0(3)
C13 C14 C15 C10 -0.4(3)
C11 C10 C15 C14 0.4(3)
N7 C10 C15 C14 -179.09(19)
N2 N1 C17 C18 -0.6(2)
Mo N1 C17 C18 175.86(15)
N2 N1 C17 C16 179.0(2)
Mo N1 C17 C16 -4.6(3)
N1 C17 C18 C19 0.3(3)
C16 C17 C18 C19 -179.2(2)
N1 N2 C19 C18 -0.5(2)
B N2 C19 C18 177.6(2)
N1 N2 C19 C20 178.72(19)
B N2 C19 C20 -3.2(3)
C17 C18 C19 N2 0.1(3)
C17 C18 C19 C20 -179.0(2)
N4 N3 C22 C23 0.8(2)
Mo N3 C22 C23 -175.09(13)
N4 N3 C22 C21 -179.78(18)
Mo N3 C22 C21 4.3(3)
N3 C22 C23 C24 -0.6(2)
C21 C22 C23 C24 -180.0(2)
N3 N4 C24 C23 0.3(2)
B N4 C24 C23 174.91(19)
N3 N4 C24 C25 178.44(18)
B N4 C24 C25 -7.0(3)
C22 C23 C24 N4 0.2(2)
C22 C23 C24 C25 -177.8(2)
N6 N5 C27 C28 -0.3(2)
Mo N5 C27 C28 175.58(14)
N6 N5 C27 C26 179.96(18)
Mo N5 C27 C26 -4.2(3)
N5 C27 C28 C29 -0.3(2)
C26 C27 C28 C29 179.5(2)
N5 N6 C29 C28 -1.0(2)
B N6 C29 C28 -178.01(19)
N5 N6 C29 C30 177.90(19)
B N6 C29 C30 0.8(3)
C27 C28 C29 N6 0.8(2)
C27 C28 C29 C30 -178.0(2)
C24 N4 B N2 -113.7(2)
N3 N4 B N2 60.4(2)
C24 N4 B N6 127.4(2)
N3 N4 B N6 -58.5(2)
C19 N2 B N4 118.9(2)
N1 N2 B N4 -63.2(2)
C19 N2 B N6 -121.5(2)
N1 N2 B N6 56.4(2)
C29 N6 B N4 -126.1(2)
N5 N6 B N4 57.1(2)
C29 N6 B N2 115.1(2)
N5 N6 B N2 -61.7(2)
